data_2205937
loop_
_publ_author_name
'Less, Gregory B.'
'Rasmussen, Paul G.'
'Kampf, Jeff W.'

_publ_section_title
;
 1<i>H</i>-Imidazole-4-carbonitrile
;
_journal_issue 6
_journal_name_full 'Acta Crystallographica Section E'
_journal_page_first o1704
_journal_page_last o1706
_journal_paper_doi 10.1107/S1600536805014509
_journal_volume 61
_journal_year 2005
_chemical_formula_iupac 'C4 H3 N3'
_chemical_formula_moiety 'C4 H3 N3'
_chemical_formula_structural 'C4 H3 N3'
_chemical_formula_sum 'C4 H3 N3'
_chemical_formula_weight 93.09
_chemical_name_systematic
;
1H-Imidazole-4-carbonitrile
;
_space_group_IT_number 7
_symmetry_cell_setting monoclinic
_symmetry_space_group_name_Hall 'P -2yc'
_symmetry_space_group_name_H-M 'P 1 c 1'
_atom_sites_solution_hydrogens difmap
_atom_sites_solution_primary direct
_atom_sites_solution_secondary difmap
_cell_angle_alpha 90
_cell_angle_beta 97.689(7)
_cell_angle_gamma 90
_cell_formula_units_Z 2
_cell_length_a 5.7230(13)
_cell_length_b 3.6965(9)
_cell_length_c 10.244(2)
_cell_measurement_reflns_used 5074
_cell_measurement_temperature 158
_cell_measurement_theta_max 36.30
_cell_measurement_theta_min 4.01
_cell_volume 214.76(8)
_computing_cell_refinement 'SAINT-Plus (Bruker, 2001)'
_computing_data_collection 'SMART (Bruker, 2001)'
_computing_data_reduction 'SAINT-Plus '
_computing_molecular_graphics SHELXTL
_computing_publication_material SHELXTL
_computing_structure_refinement SHELXTL
_computing_structure_solution 'SHELXTL (Sheldrick, 1997)'
_diffrn_ambient_temperature 158
_diffrn_measured_fraction_theta_full 0.970
_diffrn_measured_fraction_theta_max 0.970
_diffrn_measurement_device_type 'Bruker SMART 1K CCD area-detector'
_diffrn_measurement_method '\f and \w'
_diffrn_radiation_monochromator graphite
_diffrn_radiation_source 'sealed tube'
_diffrn_radiation_type MoK\a
_diffrn_radiation_wavelength 0.71073
_diffrn_reflns_av_R_equivalents 0.0389
_diffrn_reflns_av_sigmaI/netI 0.0240
_diffrn_reflns_limit_h_max 9
_diffrn_reflns_limit_h_min -9
_diffrn_reflns_limit_k_max 6
_diffrn_reflns_limit_k_min -6
_diffrn_reflns_limit_l_max 17
_diffrn_reflns_limit_l_min -17
_diffrn_reflns_number 9453
_diffrn_reflns_reduction_process
;
;
_diffrn_reflns_theta_full 36.31
_diffrn_reflns_theta_max 36.31
_diffrn_reflns_theta_min 4.01
_diffrn_standards_number 0
_exptl_absorpt_coefficient_mu 0.099
_exptl_absorpt_correction_T_max 0.98
_exptl_absorpt_correction_T_min 0.952
_exptl_absorpt_correction_type multi-scan
_exptl_absorpt_process_details '(SADABS; Sheldrick, 2003)'
_exptl_crystal_colour colorless
_exptl_crystal_density_diffrn 1.440
_exptl_crystal_density_method 'Not Measured'
_exptl_crystal_description needle
_exptl_crystal_F_000 96
_exptl_crystal_size_max 0.50
_exptl_crystal_size_mid 0.10
_exptl_crystal_size_min 0.10
_refine_diff_density_max 0.389
_refine_diff_density_min -0.185
_refine_ls_abs_structure_details 'merged for light atom structure, Mo radiation'
_refine_ls_extinction_method none
_refine_ls_goodness_of_fit_ref 1.131
_refine_ls_hydrogen_treatment refall
_refine_ls_matrix_type full
_refine_ls_number_parameters 76
_refine_ls_number_reflns 1011
_refine_ls_number_restraints 2
_refine_ls_restrained_S_all 1.131
_refine_ls_R_factor_all 0.0326
_refine_ls_R_factor_gt 0.0315
_refine_ls_shift/su_max 0.000
_refine_ls_shift/su_mean 0.000
_refine_ls_structure_factor_coef Fsqd
_refine_ls_weighting_details 'calc w = 1/[\s^2^(Fo^2^)+(0.0589P)^2^+0.0007P] where P = (Fo^2^+2Fc^2^)/3'
_refine_ls_weighting_scheme calc
_refine_ls_wR_factor_gt 0.0786
_refine_ls_wR_factor_ref 0.0794
_reflns_number_gt 977
_reflns_number_total 1011
_reflns_threshold_expression I>2\s(I)
_cod_data_source_file gh6011.cif
_cod_data_source_block I
_cod_depositor_comments
;
The following automatic conversions were performed:
'_symmetry_cell_setting' value 'Monoclinic' changed to 'monoclinic'
according to '/home/saulius/struct/CIF-dictionaries/cif_core.dic'
dictionary named 'cif_core.dic' version 2.4.1 from 2010-06-29.

Automatic conversion script
Id: cif_fix_enum 1527 2010-12-29 10:47:43Z saulius 

The following automatic conversions were performed:

'_symmetry_cell_setting' value 'Monoclinic' changed to 'monoclinic'
according to /home/saulius/struct/CIF-dictionaries/cif_core.dic
dictionary named 'cif_core.dic' version 2.4.1 from 2010-06-29.

Automatic conversion script
Id: cif_fix_values 1715 2011-07-08 13:25:40Z adriana 
;
_cod_original_sg_symbol_H-M 'P c'
_cod_database_code 2205937
_cod_database_fobs_code 2205937

loop_
_symmetry_equiv_pos_as_xyz
x,y,z
x,-y,1/2+z

loop_
_atom_site_label
_atom_site_fract_x
_atom_site_fract_y
_atom_site_fract_z
_atom_site_U_iso_or_equiv
_atom_site_adp_type
_atom_site_calc_flag
_atom_site_refinement_flags
_atom_site_occupancy
_atom_site_type_symbol
N1 0.34806(16) 0.4084(3) 0.80576(10) 0.02359(18) Uani d . 1 N
N2 0.90835(15) 0.0054(2) 1.15348(8) 0.01802(15) Uani d . 1 N
H2 0.970(7) -0.033(8) 1.230(2) 0.067(8) Uiso d D 1 H
N3 0.88969(13) 0.0210(2) 0.93560(8) 0.01742(15) Uani d . 1 N
C1 0.49911(15) 0.2985(2) 0.88149(9) 0.01763(16) Uani d . 1 C
C2 0.68577(14) 0.1638(2) 0.97403(8) 0.01497(14) Uani d . 1 C
C3 0.69551(16) 0.1552(2) 1.10900(9) 0.01745(16) Uani d . 1 C
H3 0.596(4) 0.222(5) 1.161(2) 0.030(5) Uiso d . 1 H
C4 1.01795(15) -0.0715(3) 1.04734(9) 0.01856(16) Uani d . 1 C
H4 1.172(4) -0.185(5) 1.049(2) 0.030(5) Uiso d . 1 H

loop_
_atom_site_aniso_label
_atom_site_aniso_U_11
_atom_site_aniso_U_22
_atom_site_aniso_U_33
_atom_site_aniso_U_12
_atom_site_aniso_U_13
_atom_site_aniso_U_23
N1 0.0211(4) 0.0285(4) 0.0202(4) -0.0012(3) -0.0006(3) 0.0042(3)
N2 0.0211(3) 0.0229(3) 0.0095(3) -0.0019(2) -0.0002(2) 0.0009(2)
N3 0.0170(3) 0.0244(3) 0.0111(3) 0.0002(2) 0.0026(2) 0.0003(3)
C1 0.0189(3) 0.0203(3) 0.0138(3) -0.0017(3) 0.0024(2) 0.0011(3)
C2 0.0163(3) 0.0182(3) 0.0103(3) -0.0012(2) 0.0016(2) 0.0004(3)
C3 0.0212(4) 0.0210(3) 0.0106(3) -0.0011(3) 0.0036(2) -0.0005(3)
C4 0.0170(3) 0.0250(4) 0.0133(3) -0.0004(3) 0.0010(2) 0.0010(3)

loop_
_atom_type_symbol
_atom_type_description
_atom_type_scat_dispersion_real
_atom_type_scat_dispersion_imag
_atom_type_scat_source
N N 0.0061 0.0033 'International Tables Vol C Tables 4.2.6.8 and 6.1.1.4'
H H 0.0000 0.0000 'International Tables Vol C Tables 4.2.6.8 and 6.1.1.4'
C C 0.0033 0.0016 'International Tables Vol C Tables 4.2.6.8 and 6.1.1.4'

loop_
_geom_angle_atom_site_label_1
_geom_angle_atom_site_label_2
_geom_angle_atom_site_label_3
_geom_angle
C4 N2 C3 107.84(8)
C4 N2 H2 123(3)
C3 N2 H2 129(3)
C4 N3 C2 104.14(8)
N1 C1 C2 179.65(10)
C3 C2 N3 110.74(8)
C3 C2 C1 127.18(8)
N3 C2 C1 122.08(8)
N2 C3 C2 105.07(8)
N2 C3 H3 123.1(15)
C2 C3 H3 131.9(15)
N3 C4 N2 112.21(9)
N3 C4 H4 121.9(14)
N2 C4 H4 125.9(14)

loop_
_geom_bond_atom_site_label_1
_geom_bond_atom_site_label_2
_geom_bond_distance
N1 C1 1.1553(13)
N2 C4 1.3561(13)
N2 C3 1.3600(14)
N2 H2 0.828(19)
N3 C4 1.3196(12)
N3 C2 1.3852(12)
C1 C2 1.4201(12)
C2 C3 1.3768(12)
C3 H3 0.86(2)
C4 H4 0.97(3)

loop_
_geom_hbond_atom_site_label_D
_geom_hbond_atom_site_label_H
_geom_hbond_atom_site_label_A
_geom_hbond_site_symmetry_A
_geom_hbond_distance_DH
_geom_hbond_distance_HA
_geom_hbond_distance_DA
_geom_hbond_angle_DHA
N2 H2 N3 2 0.828(19) 2.21(3) 2.9080(12) 142(4)

loop_
_geom_torsion_atom_site_label_1
_geom_torsion_atom_site_label_2
_geom_torsion_atom_site_label_3
_geom_torsion_atom_site_label_4
_geom_torsion
C4 N3 C2 C3 0.12(10)
C4 N3 C2 C1 179.76(8)
N1 C1 C2 C3 156(19)
N1 C1 C2 N3 -23(19)
C4 N2 C3 C2 -0.22(10)
N3 C2 C3 N2 0.06(10)
C1 C2 C3 N2 -179.56(9)
C2 N3 C4 N2 -0.27(11)
C3 N2 C4 N3 0.31(11)

loop_
_cod_related_entry_id
_cod_related_entry_database
_cod_related_entry_code
1 ChemSpider 490703
